data_1553902
loop_
_publ_author_name
'Li, Sanliang'
'Zhu, Bo'
'Lee, Richmond'
'Qiao, Baokun'
'Jiang, Zhiyong'

_publ_section_title
;
 Visible light-induced selective aerobic oxidative transposition of vinyl
 halides using a tetrahalogenoferrate(iii) complex catalyst
;
_journal_issue 3
_journal_name_full 'Organic Chemistry Frontiers'
_journal_page_first 380
_journal_paper_doi 10.1039/C7QO00798A
_journal_volume 5
_journal_year 2018
_chemical_formula_moiety 'Br Cl3 Fe, C16 H36 N'
_chemical_formula_sum 'C16 H36 Br Cl3 Fe N'
_chemical_formula_weight 484.57
_space_group_crystal_system orthorhombic
_space_group_IT_number 52
_space_group_name_Hall '-P 2a 2bc'
_space_group_name_H-M_alt 'P n n a'
_atom_sites_solution_hydrogens geom
_atom_sites_solution_primary direct
_audit_creation_date 2016-08-18
_audit_creation_method
;
Olex2 1.2
(compiled 2016.02.19 svn.r3266 for OlexSys, GUI svn.r5155)
;
_audit_update_record
;
2017-01-03 deposited with the CCDC.
2017-10-11 downloaded from the CCDC.
;
_cell_angle_alpha 90
_cell_angle_beta 90
_cell_angle_gamma 90
_cell_formula_units_Z 4
_cell_length_a 18.4928(16)
_cell_length_b 11.5835(8)
_cell_length_c 11.4759(8)
_cell_measurement_reflns_used 1501
_cell_measurement_temperature 293(2)
_cell_measurement_theta_max 61.1710
_cell_measurement_theta_min 3.7920
_cell_volume 2458.3(3)
_computing_cell_refinement 'CrysAlisPro 1.171.39.7b (Rigaku OD, 2015)'
_computing_data_collection 'CrysAlisPro 1.171.39.7b (Rigaku OD, 2015)'
_computing_data_reduction 'CrysAlisPro 1.171.39.7b (Rigaku OD, 2015)'
_computing_molecular_graphics 'Olex2 (Dolomanov et al., 2009)'
_computing_publication_material 'Olex2 (Dolomanov et al., 2009)'
_computing_structure_refinement 'ShelXL (Sheldrick, 2015)'
_computing_structure_solution 'ShelXS (Sheldrick, 2008)'
_diffrn_ambient_temperature 293(2)
_diffrn_detector 'CCD plate'
_diffrn_detector_area_resol_mean 16.2312
_diffrn_detector_type Eos
_diffrn_measured_fraction_theta_full 0.995
_diffrn_measured_fraction_theta_max 0.995
_diffrn_measurement_details
;
List of Runs (angles in degrees, time in seconds):

  # Type    Start    End  Width  t~exp~   \w     \q     \k     \f   Frames
#--------------------------------------------------------------------------
  1  \w     -8.00  22.00   1.00    7.50    --  -33.50  37.00  60.00   30
  2  \w    -36.00   9.00   1.00    7.50    --  -33.50  37.00 -60.00   45
  3  \w    -47.00 -21.00   1.00    7.50    --  -33.50  37.00  60.00   26
  4  \w     58.00 100.00   1.00    7.50    --   36.47 178.00 -90.00   42
  5  \w     71.00  97.00   1.00    7.50    --   36.47 178.00 150.00   26
  6  \w     18.00 104.00   1.00    7.50    --   36.47  57.00 -30.00   86
  7  \w    101.00 177.00   1.00   30.00    --  108.00 111.00-180.00   76
  8  \w     43.00  85.00   1.00   30.00    --  108.00 -30.00  90.00   42
  9  \w     37.00  70.00   1.00   30.00    --  108.00 -30.00 150.00   33
 10  \w     54.00  96.00   1.00   30.00    --  108.00 -45.00-180.00   42
 11  \w     50.00  76.00   1.00   30.00    --  108.00 -77.00-120.00   26
 12  \w    100.00 137.00   1.00   30.00    --  108.00 -77.00-120.00   37
 13  \w     84.00 127.00   1.00   30.00    --  108.00 -61.00  30.00   43
 14  \w    107.00 154.00   1.00   30.00    --  108.00 111.00  90.00   47
;
_diffrn_measurement_device 'four-circle diffractometer'
_diffrn_measurement_device_type 'Xcalibur, Eos, Gemini'
_diffrn_measurement_method '\w scans'
_diffrn_orient_matrix_type 'CrysAlisPro convention (1999,Acta A55,543-557)'
_diffrn_orient_matrix_UB_11 -0.0715012000
_diffrn_orient_matrix_UB_12 0.0510151000
_diffrn_orient_matrix_UB_13 0.0455782000
_diffrn_orient_matrix_UB_21 0.0385552000
_diffrn_orient_matrix_UB_22 0.0395631000
_diffrn_orient_matrix_UB_23 0.1120152000
_diffrn_orient_matrix_UB_31 0.0184053000
_diffrn_orient_matrix_UB_32 0.1162240000
_diffrn_orient_matrix_UB_33 -0.0584398000
_diffrn_radiation_monochromator graphite
_diffrn_radiation_probe x-ray
_diffrn_radiation_type CuK\a
_diffrn_radiation_wavelength 1.54184
_diffrn_reflns_av_R_equivalents 0.0253
_diffrn_reflns_av_unetI/netI 0.0290
_diffrn_reflns_Laue_measured_fraction_full 0.995
_diffrn_reflns_Laue_measured_fraction_max 0.995
_diffrn_reflns_limit_h_max 22
_diffrn_reflns_limit_h_min -21
_diffrn_reflns_limit_k_max 13
_diffrn_reflns_limit_k_min -7
_diffrn_reflns_limit_l_max 13
_diffrn_reflns_limit_l_min -13
_diffrn_reflns_number 5751
_diffrn_reflns_point_group_measured_fraction_full 0.995
_diffrn_reflns_point_group_measured_fraction_max 0.995
_diffrn_reflns_theta_full 67.073
_diffrn_reflns_theta_max 67.073
_diffrn_reflns_theta_min 4.535
_diffrn_source 'fine-focus sealed X-ray tube'
_diffrn_source_type 'Enhance (Cu) X-ray Source'
_exptl_absorpt_coefficient_mu 9.788
_exptl_absorpt_correction_T_max 1.00000
_exptl_absorpt_correction_T_min 0.43916
_exptl_absorpt_correction_type multi-scan
_exptl_absorpt_process_details
;
CrysAlisPro 1.171.39.7b (Rigaku Oxford Diffraction, 2015)
Empirical absorption correction using spherical harmonics,
 implemented in SCALE3 ABSPACK scaling algorithm.
;
_exptl_crystal_colour orange
_exptl_crystal_colour_primary orange
_exptl_crystal_density_diffrn 1.309
_exptl_crystal_description prism
_exptl_crystal_F_000 1004
_exptl_crystal_size_max 0.18
_exptl_crystal_size_mid 0.1
_exptl_crystal_size_min 0.08
_refine_diff_density_max 0.173
_refine_diff_density_min -0.182
_refine_diff_density_rms 0.041
_refine_ls_extinction_coef 0.00165(18)
_refine_ls_extinction_expression Fc^*^=kFc[1+0.001xFc^2^\l^3^/sin(2\q)]^-1/4^
_refine_ls_extinction_method 'SHELXL-2014/7 (Sheldrick 2014'
_refine_ls_goodness_of_fit_ref 1.026
_refine_ls_hydrogen_treatment constr
_refine_ls_matrix_type full
_refine_ls_number_parameters 122
_refine_ls_number_reflns 2188
_refine_ls_number_restraints 0
_refine_ls_restrained_S_all 1.026
_refine_ls_R_factor_all 0.0724
_refine_ls_R_factor_gt 0.0426
_refine_ls_shift/su_max 0.001
_refine_ls_shift/su_mean 0.000
_refine_ls_structure_factor_coef Fsqd
_refine_ls_weighting_details 'w=1/[\s^2^(Fo^2^)+(0.0611P)^2^+0.2098P] where P=(Fo^2^+2Fc^2^)/3'
_refine_ls_weighting_scheme calc
_refine_ls_wR_factor_gt 0.1123
_refine_ls_wR_factor_ref 0.1363
_reflns_Friedel_coverage 0.000
_reflns_number_gt 1349
_reflns_number_total 2188
_reflns_threshold_expression 'I > 2\s(I)'
_cod_data_source_file c7qo00798a2.cif
_cod_data_source_block jzhyb
_cod_database_code 1553902
_chemical_oxdiff_formula C1H1O1N1Fe1Cl1Br1
_shelx_space_group_comment
;
The symmetry employed for this shelxl refinement is uniquely defined
by the following loop, which should always be used as a source of
symmetry information in preference to the above space-group names.
They are only intended as comments.
;
_reflns_odcompleteness_completeness 99.40
_reflns_odcompleteness_iscentric 1
_reflns_odcompleteness_theta 66.97
_olex2_refinement_description
;
1. Fixed Uiso
 At 1.2 times of:
  All C(H,H) groups
 At 1.5 times of:
  All C(H,H,H) groups
2. Others
 Fixed Sof: Br1(0.25) Br1A(0.25) Cl1(0.75) Cl2(0.75)
3.a Secondary CH2 refined with riding coordinates:
 C1(H1A,H1B), C2(H2A,H2B), C3(H3A,H3B), C5(H5A,H5B), C6(H6A,H6B), C7(H7A,H7B)
3.b Idealised Me refined as rotating group:
 C4(H4A,H4B,H4C), C8(H8A,H8B,H8C)
;
_shelx_shelxl_version_number 2014/7
_olex2_submission_special_instructions 'No special instructions were received'
_oxdiff_exptl_absorpt_empirical_details
;
Empirical correction (ABSPACK) includes:
- Absorption correction using spherical harmonics
- Frame scaling
;
_oxdiff_exptl_absorpt_empirical_full_max 1.734
_oxdiff_exptl_absorpt_empirical_full_min 0.659

loop_
_space_group_symop_operation_xyz
'x, y, z'
'-x+1/2, -y, z'
'x, -y+1/2, -z+1/2'
'-x+1/2, y+1/2, -z+1/2'
'-x, -y, -z'
'x-1/2, y, -z'
'-x, y-1/2, z-1/2'
'x-1/2, -y-1/2, z-1/2'

loop_
_atom_site_label
_atom_site_type_symbol
_atom_site_fract_x
_atom_site_fract_y
_atom_site_fract_z
_atom_site_U_iso_or_equiv
_atom_site_adp_type
_atom_site_occupancy
_atom_site_site_symmetry_order
_atom_site_calc_flag
_atom_site_refinement_flags_posn
_atom_site_refinement_flags_adp
_atom_site_refinement_flags_occupancy
_atom_site_disorder_assembly
_atom_site_disorder_group
Br1 Br 0.6681(8) 0.8982(9) 0.3086(13) 0.114(2) Uani 0.25 1 d . . . A 1
Br1A Br 0.5384(4) 0.6571(4) 0.4074(5) 0.1329(16) Uani 0.25 1 d . . . A 1
C1 C 0.3907(2) 0.6744(3) 0.6726(3) 0.0802(9) Uani 1 1 d . . . . .
H1A H 0.4229 0.6258 0.6274 0.096 Uiso 1 1 calc R . . . .
H1B H 0.3625 0.6239 0.7223 0.096 Uiso 1 1 calc R . . . .
C2 C 0.3401(2) 0.7323(3) 0.5899(3) 0.0925(10) Uani 1 1 d . . . . .
H2A H 0.3675 0.7798 0.5361 0.111 Uiso 1 1 calc R . . . .
H2B H 0.3076 0.7823 0.6330 0.111 Uiso 1 1 calc R . . . .
C3 C 0.2969(3) 0.6453(4) 0.5228(4) 0.1241(16) Uani 1 1 d . . . . .
H3A H 0.3302 0.5947 0.4821 0.149 Uiso 1 1 calc R . . . .
H3B H 0.2701 0.5983 0.5779 0.149 Uiso 1 1 calc R . . . .
C4 C 0.2448(3) 0.6935(5) 0.4362(5) 0.142(2) Uani 1 1 d . . . . .
H4A H 0.2710 0.7299 0.3740 0.214 Uiso 1 1 calc GR . . . .
H4B H 0.2143 0.7493 0.4736 0.214 Uiso 1 1 calc GR . . . .
H4C H 0.2156 0.6322 0.4052 0.214 Uiso 1 1 calc GR . . . .
C5 C 0.4832(2) 0.8280(3) 0.6734(3) 0.0839(9) Uani 1 1 d . . . . .
H5A H 0.5063 0.7800 0.6151 0.101 Uiso 1 1 calc R . . . .
H5B H 0.4512 0.8807 0.6326 0.101 Uiso 1 1 calc R . . . .
C6 C 0.5401(2) 0.8976(3) 0.7316(4) 0.1029(12) Uani 1 1 d . . . . .
H6A H 0.5735 0.8468 0.7719 0.123 Uiso 1 1 calc R . . . .
H6B H 0.5182 0.9484 0.7888 0.123 Uiso 1 1 calc R . . . .
C7 C 0.5811(3) 0.9691(5) 0.6418(5) 0.1359(19) Uani 1 1 d . . . . .
H7A H 0.5985 0.9178 0.5811 0.163 Uiso 1 1 calc R . . . .
H7B H 0.5476 1.0229 0.6060 0.163 Uiso 1 1 calc R . . . .
C8 C 0.6419(3) 1.0334(6) 0.6878(6) 0.181(3) Uani 1 1 d . . . . .
H8A H 0.6697 1.0646 0.6245 0.272 Uiso 1 1 calc GR . . . .
H8B H 0.6718 0.9829 0.7334 0.272 Uiso 1 1 calc GR . . . .
H8C H 0.6245 1.0952 0.7360 0.272 Uiso 1 1 calc GR . . . .
Cl1 Cl 0.6558(6) 0.8898(7) 0.3243(9) 0.121(3) Uani 0.75 1 d . . . A 2
Cl2 Cl 0.5154(3) 0.6986(4) 0.3814(5) 0.1688(19) Uani 0.75 1 d . . . A 2
Fe1 Fe 0.59303(5) 0.7500 0.2500 0.0980(3) Uani 1 2 d S T P . .
N1 N 0.4366(2) 0.7500 0.7500 0.0720(9) Uani 1 2 d S T P . .

loop_
_atom_site_aniso_label
_atom_site_aniso_U_11
_atom_site_aniso_U_22
_atom_site_aniso_U_33
_atom_site_aniso_U_23
_atom_site_aniso_U_13
_atom_site_aniso_U_12
Br1 0.117(2) 0.0745(19) 0.151(5) 0.0282(18) -0.015(3) -0.006(2)
Br1A 0.184(4) 0.117(2) 0.098(2) -0.0277(18) 0.044(2) -0.029(2)
C1 0.108(3) 0.0646(17) 0.0680(18) -0.0051(15) -0.0005(18) -0.0075(17)
C2 0.104(3) 0.089(2) 0.085(2) -0.001(2) -0.009(2) -0.002(2)
C3 0.146(4) 0.124(3) 0.102(3) -0.011(3) -0.031(3) -0.029(3)
C4 0.145(4) 0.172(5) 0.110(4) -0.024(4) -0.034(3) -0.013(4)
C5 0.107(2) 0.0715(19) 0.0735(19) 0.0067(16) 0.0016(19) -0.0064(18)
C6 0.118(3) 0.088(2) 0.103(3) 0.010(2) -0.009(2) -0.018(2)
C7 0.134(4) 0.136(4) 0.138(4) 0.023(4) -0.007(3) -0.045(3)
C8 0.151(5) 0.200(6) 0.194(7) 0.067(6) -0.041(5) -0.070(5)
Cl1 0.158(6) 0.0795(19) 0.127(2) 0.006(2) -0.016(3) -0.0171(18)
Cl2 0.184(4) 0.185(4) 0.137(3) -0.034(2) 0.068(3) -0.045(3)
Fe1 0.1105(7) 0.1000(6) 0.0834(5) -0.0141(5) 0.000 0.000
N1 0.096(2) 0.0568(17) 0.0628(19) -0.0007(17) 0.000 0.000

loop_
_atom_type_symbol
_atom_type_description
_atom_type_scat_dispersion_real
_atom_type_scat_dispersion_imag
_atom_type_scat_source
C C 0.0181 0.0091 'International Tables Vol C Tables 4.2.6.8 and 6.1.1.4'
H H 0.0000 0.0000 'International Tables Vol C Tables 4.2.6.8 and 6.1.1.4'
Br Br -0.6763 1.2805 'International Tables Vol C Tables 4.2.6.8 and 6.1.1.4'
Cl Cl 0.3639 0.7018 'International Tables Vol C Tables 4.2.6.8 and 6.1.1.4'
Fe Fe -1.1336 3.1974 'International Tables Vol C Tables 4.2.6.8 and 6.1.1.4'
N N 0.0311 0.0180 'International Tables Vol C Tables 4.2.6.8 and 6.1.1.4'

loop_
_geom_angle_atom_site_label_1
_geom_angle_atom_site_label_2
_geom_angle_atom_site_label_3
_geom_angle
_geom_angle_site_symmetry_1
_geom_angle_site_symmetry_3
H1A C1 H1B 107.2 . .
C2 C1 H1A 107.9 . .
C2 C1 H1B 107.9 . .
C2 C1 N1 117.8(3) . .
N1 C1 H1A 107.9 . .
N1 C1 H1B 107.9 . .
C1 C2 H2A 109.4 . .
C1 C2 H2B 109.4 . .
C1 C2 C3 111.0(3) . .
H2A C2 H2B 108.0 . .
C3 C2 H2A 109.4 . .
C3 C2 H2B 109.4 . .
C2 C3 H3A 108.3 . .
C2 C3 H3B 108.3 . .
H3A C3 H3B 107.4 . .
C4 C3 C2 115.8(4) . .
C4 C3 H3A 108.3 . .
C4 C3 H3B 108.3 . .
C3 C4 H4A 109.5 . .
C3 C4 H4B 109.5 . .
C3 C4 H4C 109.5 . .
H4A C4 H4B 109.5 . .
H4A C4 H4C 109.5 . .
H4B C4 H4C 109.5 . .
H5A C5 H5B 107.2 . .
C6 C5 H5A 107.9 . .
C6 C5 H5B 107.9 . .
C6 C5 N1 117.6(3) . .
N1 C5 H5A 107.9 . .
N1 C5 H5B 107.9 . .
C5 C6 H6A 109.6 . .
C5 C6 H6B 109.6 . .
C5 C6 C7 110.1(4) . .
H6A C6 H6B 108.2 . .
C7 C6 H6A 109.6 . .
C7 C6 H6B 109.6 . .
C6 C7 H7A 108.6 . .
C6 C7 H7B 108.6 . .
H7A C7 H7B 107.6 . .
C8 C7 C6 114.7(5) . .
C8 C7 H7A 108.6 . .
C8 C7 H7B 108.6 . .
C7 C8 H8A 109.5 . .
C7 C8 H8B 109.5 . .
C7 C8 H8C 109.5 . .
H8A C8 H8B 109.5 . .
H8A C8 H8C 109.5 . .
H8B C8 H8C 109.5 . .
Br1 Fe1 Br1 106.0(6) 3_565 .
Br1 Fe1 Br1A 98.2(3) 3_565 .
Br1 Fe1 Br1A 112.2(4) 3_565 3_565
Br1 Fe1 Br1A 112.2(4) . .
Br1 Fe1 Br1A 98.2(3) . 3_565
Br1A Fe1 Br1A 128.7(3) 3_565 .
Cl1 Fe1 Cl1 115.3(5) 3_565 .
Cl2 Fe1 Cl1 106.7(4) . .
Cl2 Fe1 Cl1 115.0(2) 3_565 .
Cl2 Fe1 Cl1 115.0(2) . 3_565
Cl2 Fe1 Cl1 106.7(4) 3_565 3_565
Cl2 Fe1 Cl2 96.9(3) 3_565 .
C1 N1 C1 111.6(4) 3_566 .
C1 N1 C5 108.76(18) . .
C1 N1 C5 108.23(18) . 3_566
C1 N1 C5 108.23(18) 3_566 .
C1 N1 C5 108.76(18) 3_566 3_566
C5 N1 C5 111.3(4) 3_566 .

loop_
_geom_bond_atom_site_label_1
_geom_bond_atom_site_label_2
_geom_bond_distance
_geom_bond_site_symmetry_2
Br1 Fe1 2.308(13) .
Br1A Fe1 2.333(6) .
C1 H1A 0.9700 .
C1 H1B 0.9700 .
C1 C2 1.492(5) .
C1 N1 1.508(4) .
C2 H2A 0.9700 .
C2 H2B 0.9700 .
C2 C3 1.500(5) .
C3 H3A 0.9700 .
C3 H3B 0.9700 .
C3 C4 1.492(7) .
C4 H4A 0.9600 .
C4 H4B 0.9600 .
C4 H4C 0.9600 .
C5 H5A 0.9700 .
C5 H5B 0.9700 .
C5 C6 1.486(5) .
C5 N1 1.526(4) .
C6 H6A 0.9700 .
C6 H6B 0.9700 .
C6 C7 1.524(6) .
C7 H7A 0.9700 .
C7 H7B 0.9700 .
C7 C8 1.449(7) .
C8 H8A 0.9600 .
C8 H8B 0.9600 .
C8 H8C 0.9600 .
Cl1 Fe1 2.167(9) .
Cl2 Fe1 2.166(6) .
Fe1 Br1 2.308(13) 3_565
Fe1 Br1A 2.333(6) 3_565
Fe1 Cl1 2.167(9) 3_565
Fe1 Cl2 2.166(6) 3_565
N1 C1 1.508(4) 3_566
N1 C5 1.526(4) 3_566

loop_
_geom_hbond_atom_site_label_D
_geom_hbond_atom_site_label_H
_geom_hbond_atom_site_label_A
_geom_hbond_distance_DH
_geom_hbond_distance_HA
_geom_hbond_distance_DA
_geom_hbond_angle_DHA
_geom_hbond_site_symmetry_A
C1 H1B Br1 0.97 2.85 3.723(10) 149.7 7_656
C5 H5A Br1A 0.97 2.84 3.779(6) 163.5 .
C5 H5A Cl2 0.97 2.85 3.719(6) 149.9 .

loop_
_geom_torsion_atom_site_label_1
_geom_torsion_atom_site_label_2
_geom_torsion_atom_site_label_3
_geom_torsion_atom_site_label_4
_geom_torsion
_geom_torsion_site_symmetry_4
C1 C2 C3 C4 -179.3(4) .
C2 C1 N1 C1 60.1(3) 3_566
C2 C1 N1 C5 -59.3(4) .
C2 C1 N1 C5 179.7(3) 3_566
C5 C6 C7 C8 -175.2(5) .
C6 C5 N1 C1 67.2(4) 3_566
C6 C5 N1 C1 -171.4(3) .
C6 C5 N1 C5 -52.2(3) 3_566
N1 C1 C2 C3 -178.0(3) .
N1 C5 C6 C7 179.7(4) .
